data_2013534
loop_
_publ_author_name
'Ja\'cimovi\'c, \<Zeljko K.'
'Tomi\'c, Zoran D.'
'Gerald Giester'
'Leovac, Vukadin M'

_publ_section_title Tris(3,5-dimethyl-1<i>H</i>-pyrazole-1-thiocarboxamidato-\k^2^<i>N</i>^2^,<i>N</i>)cobalt(III)
_journal_issue 10
_journal_name_full 'Acta Crystallographica Section C'
_journal_page_first m381
_journal_page_last m383
_journal_paper_doi 10.1107/S0108270103016755
_journal_volume 59
_journal_year 2003
_chemical_formula_iupac '[Co (C6 H8 N3 S)3]'
_chemical_formula_moiety 'C18 H24 Co1 N9 S3'
_chemical_formula_sum 'C18 H24 Co N9 S3'
_chemical_formula_weight 521.60
_space_group_IT_number 14
_symmetry_cell_setting monoclinic
_symmetry_space_group_name_Hall '-P 2ybc'
_symmetry_space_group_name_H-M 'P 1 21/c 1'
_audit_creation_method 'WinGX routine CIF_UPDATE'
_cell_angle_alpha 90
_cell_angle_beta 91.49(3)
_cell_angle_gamma 90
_cell_formula_units_Z 8
_cell_length_a 8.750(2)
_cell_length_b 18.390(4)
_cell_length_c 30.485(6)
_cell_measurement_reflns_used 96
_cell_measurement_temperature 293(2)
_cell_measurement_theta_max 25.38
_cell_measurement_theta_min 3.87
_cell_volume 4903.8(18)
_computing_cell_refinement 'DENZO and SCALEPACK (Otwinowski & Minor, 1997)'
_computing_data_collection 'COLLECT (Nonius, 1999)'
_computing_data_reduction 'DENZO and SCALEPACK'
_computing_molecular_graphics
;
ORTEPII (Johnson, 1971), PLUTON (Spek, 1991), PLATON (Spek, 2003; Farrugia,
2000), ORTEP-3 (Farrugia, 1997) and MERCURY (Bruno et al., 2002)
;
_computing_publication_material 'SHELXL97, PARST (Nardelli, 1983, 1995) and WinGX (Farrugia, 1999)'
_computing_structure_refinement 'SHELXL97 (Sheldrick, 1997)'
_computing_structure_solution 'SHELXS86 (Sheldrick, 1985)'
_diffrn_ambient_temperature 150(2)
_diffrn_measured_fraction_theta_full 0.999
_diffrn_measured_fraction_theta_max 0.949
_diffrn_measurement_device_type 'Nonius KappaCCD'
_diffrn_measurement_method '\f and \w'
_diffrn_radiation_type MoK\a
_diffrn_radiation_wavelength 0.71073
_diffrn_reflns_av_R_equivalents 0.024
_diffrn_reflns_limit_h_max 10
_diffrn_reflns_limit_h_min -10
_diffrn_reflns_limit_k_max 19
_diffrn_reflns_limit_k_min -22
_diffrn_reflns_limit_l_max 37
_diffrn_reflns_limit_l_min -37
_diffrn_reflns_number 16028
_diffrn_reflns_theta_full 25
_diffrn_reflns_theta_max 26.35
_diffrn_reflns_theta_min 1.29
_diffrn_standards_decay_% none
_diffrn_standards_interval_count none
_diffrn_standards_number none
_exptl_absorpt_coefficient_mu 0.98
_exptl_absorpt_correction_type none
_exptl_crystal_colour pink
_exptl_crystal_density_diffrn 1.413
_exptl_crystal_density_method 'not measured'
_exptl_crystal_description prismatic
_exptl_crystal_F_000 2160
_exptl_crystal_size_max 0.31
_exptl_crystal_size_mid 0.25
_exptl_crystal_size_min 0.22
_refine_diff_density_max 0.866
_refine_diff_density_min -0.524
_refine_ls_extinction_method none
_refine_ls_goodness_of_fit_ref 1.083
_refine_ls_hydrogen_treatment constr
_refine_ls_matrix_type full
_refine_ls_number_parameters 571
_refine_ls_number_reflns 9487
_refine_ls_number_restraints 0
_refine_ls_restrained_S_all 1.083
_refine_ls_R_factor_gt 0.0512
_refine_ls_shift/su_max 0.001
_refine_ls_structure_factor_coef Fsqd
_refine_ls_weighting_details 'calc w = 1/[\s^2^(Fo^2^)+(0.0693P)^2^+3.7975P] where P = (Fo^2^+2Fc^2^)/3'
_refine_ls_weighting_scheme calc
_refine_ls_wR_factor_ref 0.1414
_reflns_number_gt 6904
_reflns_number_total 9487
_reflns_threshold_expression I>2\s(I)
_cod_data_source_file av1141.cif
_cod_data_source_block I
_cod_depositor_comments
;
The following automatic conversions were performed:
'_symmetry_cell_setting' value 'Monoclinic' changed to 'monoclinic'
according to '/home/saulius/struct/CIF-dictionaries/cif_core.dic'
dictionary named 'cif_core.dic' version 2.4.1 from 2010-06-29.

Automatic conversion script
Id: cif_fix_enum 1527 2010-12-29 10:47:43Z saulius 

The following automatic conversions were performed:

'_symmetry_cell_setting' value 'Monoclinic' changed to 'monoclinic'
according to /home/saulius/struct/CIF-dictionaries/cif_core.dic
dictionary named 'cif_core.dic' version 2.4.1 from 2010-06-29.

Automatic conversion script
Id: cif_fix_values 1715 2011-07-08 13:25:40Z adriana 
;
_cod_original_sg_symbol_H-M 'P 21/c'
_cod_original_formula_sum 'C18 H24 Co1 N9 S3'
_cod_database_code 2013534
_cod_database_fobs_code 2013534

loop_
_symmetry_equiv_pos_as_xyz
'x, y, z'
'-x, y+1/2, -z+1/2'
'-x, -y, -z'
'x, -y+1/2, z+1/2'

loop_
_atom_site_label
_atom_site_fract_x
_atom_site_fract_y
_atom_site_fract_z
_atom_site_U_iso_or_equiv
_atom_site_adp_type
_atom_site_calc_flag
_atom_site_refinement_flags
_atom_site_occupancy
_atom_site_disorder_assembly
_atom_site_disorder_group
_atom_site_type_symbol
Co1A 0.66322(5) 0.13390(3) 0.739624(15) 0.03680(14) Uani d . 1 . . Co
S1A 0.99735(14) -0.00778(7) 0.67658(4) 0.0643(3) Uani d . 1 . . S
S3A 0.62574(11) 0.24630(6) 0.61296(3) 0.0475(2) Uani d . 1 . . S
S2A 0.30766(13) 0.17536(7) 0.83741(4) 0.0633(3) Uani d . 1 . . S
N2A 0.7076(4) -0.00395(17) 0.70777(9) 0.0461(8) Uani d . 1 . . N
N8A 0.7287(3) 0.26208(16) 0.69725(9) 0.0390(7) Uani d . 1 . . N
N9A 0.7427(3) 0.23134(16) 0.73828(9) 0.0387(7) Uani d . 1 . . N
N3A 0.5981(3) 0.03584(16) 0.72888(9) 0.0425(7) Uani d . 1 . . N
N5A 0.5945(3) 0.12408(17) 0.82824(9) 0.0429(7) Uani d . 1 . . N
N4A 0.4817(3) 0.16686(17) 0.76640(10) 0.0425(7) Uani d . 1 . . N
H1 0.401 0.1846 0.7544 0.051 Uiso d R 1 . . H
N1A 0.8463(4) 0.09710(18) 0.71636(10) 0.0453(8) Uani d . 1 . . N
H2 0.9388 0.125 0.7146 0.054 Uiso d R 1 . . H
N6A 0.7137(3) 0.11051(16) 0.80073(9) 0.0417(7) Uani d . 1 . . N
N7A 0.5923(3) 0.16026(16) 0.68099(9) 0.0427(8) Uani d . 1 . . N
H3 0.5541 0.1244 0.6665 0.051 Uiso d R 1 . . H
C1A 0.8488(5) 0.0319(2) 0.70113(11) 0.0467(9) Uani d . 1 . . C
C13A 0.6472(4) 0.2188(2) 0.66502(12) 0.0435(9) Uani d . 1 . . C
C15A 0.8471(4) 0.3413(2) 0.73895(13) 0.0481(9) Uani d . 1 . . C
H4 0.8963 0.3831 0.749 0.058 Uiso calc R 1 . . H
C2A 0.6492(6) -0.0718(2) 0.69680(13) 0.0566(11) Uani d . 1 . . C
C16A 0.8152(4) 0.2791(2) 0.76403(12) 0.0451(9) Uani d . 1 . . C
C14A 0.7930(5) 0.3291(2) 0.69732(13) 0.0501(10) Uani d . 1 . . C
C7A 0.4617(4) 0.1570(2) 0.80830(12) 0.0445(9) Uani d . 1 . . C
C3A 0.5045(6) -0.0720(2) 0.71136(13) 0.0585(11) Uani d . 1 . . C
H5 0.4361 -0.1106 0.7086 0.07 Uiso calc R 1 . . H
C6A 0.3289(5) 0.0197(3) 0.75130(18) 0.0718(14) Uani d . 1 . . C
H6 0.3468 0.0288 0.782 0.108 Uiso calc R 1 . . H
H7 0.2524 -0.0173 0.7476 0.108 Uiso calc R 1 . . H
H8 0.2943 0.0636 0.7372 0.108 Uiso calc R 1 . . H
C4A 0.4736(5) -0.0049(2) 0.73128(13) 0.0508(10) Uani d . 1 . . C
C10A 0.8240(5) 0.0793(2) 0.82508(13) 0.0494(10) Uani d . 1 . . C
C9A 0.7744(5) 0.0729(2) 0.86808(14) 0.0602(12) Uani d . 1 . . C
H9 0.8303 0.0528 0.8914 0.072 Uiso calc R 1 . . H
C5A 0.7313(7) -0.1291(3) 0.67326(19) 0.0895(17) Uani d . 1 . . C
H10 0.6644 -0.1698 0.6682 0.134 Uiso calc R 1 . . H
H11 0.8187 -0.1443 0.6906 0.134 Uiso calc R 1 . . H
H12 0.7642 -0.1104 0.6456 0.134 Uiso calc R 1 . . H
C18A 0.8565(5) 0.2649(2) 0.81054(13) 0.0567(11) Uani d . 1 . . C
H13 0.7718 0.2424 0.8246 0.085 Uiso calc R 1 . . H
H14 0.881 0.31 0.825 0.085 Uiso calc R 1 . . H
H15 0.9435 0.2332 0.8123 0.085 Uiso calc R 1 . . H
C8A 0.6326(5) 0.1007(2) 0.87022(13) 0.0562(11) Uani d . 1 . . C
C12A 0.9743(5) 0.0574(3) 0.80766(16) 0.0695(13) Uani d . 1 . . C
H16 0.9605 0.017 0.7881 0.104 Uiso calc R 1 . . H
H17 1.0419 0.0437 0.8316 0.104 Uiso calc R 1 . . H
H18 1.0176 0.0975 0.7921 0.104 Uiso calc R 1 . . H
C11A 0.5332(6) 0.1065(3) 0.90942(15) 0.0864(17) Uani d . 1 . . C
H19 0.581 0.0816 0.9338 0.13 Uiso calc R 1 . . H
H20 0.4356 0.0848 0.9028 0.13 Uiso calc R 1 . . H
H21 0.5194 0.1568 0.9168 0.13 Uiso calc R 1 . . H
C17A 0.7980(7) 0.3789(3) 0.65858(16) 0.0799(16) Uani d . 1 . . C
H22 0.8472 0.4236 0.6671 0.12 Uiso calc R 1 . . H
H23 0.6957 0.3889 0.6481 0.12 Uiso calc R 1 . . H
H24 0.8542 0.3562 0.6357 0.12 Uiso calc R 1 . . H
Co1B 0.14117(5) 0.18155(3) 0.572863(14) 0.03497(14) Uani d . 1 . . Co
S3B 0.14600(11) 0.21677(6) 0.71531(3) 0.0494(3) Uani d . 1 . . S
S1B 0.47934(13) 0.01318(6) 0.60692(4) 0.0603(3) Uani d . 1 . . S
S2B -0.22917(13) 0.29209(8) 0.49629(4) 0.0707(4) Uani d . 1 . . S
N3B 0.0738(3) 0.08297(16) 0.56384(9) 0.0384(7) Uani d . 1 . . N
N9B 0.2251(3) 0.27331(16) 0.59273(9) 0.0401(7) Uani d . 1 . . N
N8B 0.2147(3) 0.28100(17) 0.63791(9) 0.0428(7) Uani d . 1 . . N
N5B 0.0580(3) 0.23626(16) 0.49046(9) 0.0390(7) Uani d . 1 . . N
N1B 0.3280(3) 0.13382(17) 0.58599(9) 0.0419(7) Uani d . 1 . . N
H25 0.4119 0.1598 0.5968 0.05 Uiso d R 1 . . H
N2B 0.1846(3) 0.03337(16) 0.57680(9) 0.0413(7) Uani d . 1 . . N
N7B 0.0908(3) 0.17431(17) 0.63361(9) 0.0444(8) Uani d . 1 . . N
H26 0.0609 0.1326 0.6436 0.053 Uiso d R 1 . . H
N6B 0.1737(3) 0.19613(16) 0.51066(9) 0.0356(7) Uani d . 1 . . N
N4B -0.0464(3) 0.22841(17) 0.55688(9) 0.0414(7) Uani d . 1 . . N
H27 -0.1256 0.2371 0.5766 0.05 Uiso d R 1 . . H
C13B 0.1485(4) 0.2204(2) 0.66028(12) 0.0419(9) Uani d . 1 . . C
C15B 0.3187(5) 0.3802(2) 0.61326(15) 0.0548(11) Uani d . 1 . . C
H28 0.3618 0.4263 0.6117 0.066 Uiso calc R 1 . . H
C10B 0.2777(4) 0.1847(2) 0.48043(12) 0.0421(9) Uani d . 1 . . C
C16B 0.2896(4) 0.3334(2) 0.57796(12) 0.0481(9) Uani d . 1 . . C
C1B 0.3302(4) 0.0638(2) 0.58975(11) 0.0429(9) Uani d . 1 . . C
C7B -0.0703(4) 0.2519(2) 0.51735(12) 0.0430(9) Uani d . 1 . . C
C9B 0.2290(5) 0.2188(2) 0.44129(12) 0.0502(10) Uani d . 1 . . C
H29 0.2818 0.2192 0.4152 0.06 Uiso calc R 1 . . H
C11B 0.0004(5) 0.2958(3) 0.41697(14) 0.0678(13) Uani d . 1 . . C
H30 0.0513 0.2992 0.3895 0.102 Uiso calc R 1 . . H
H31 -0.0121 0.3436 0.429 0.102 Uiso calc R 1 . . H
H32 -0.0981 0.2737 0.4123 0.102 Uiso calc R 1 . . H
C12B 0.4228(5) 0.1434(3) 0.48851(14) 0.0616(12) Uani d . 1 . . C
H33 0.494 0.1731 0.5049 0.092 Uiso calc R 1 . . H
H34 0.4659 0.1304 0.461 0.092 Uiso calc R 1 . . H
H35 0.4017 0.1001 0.5049 0.092 Uiso calc R 1 . . H
C8B 0.0928(4) 0.2510(2) 0.44787(11) 0.0456(9) Uani d . 1 . . C
C18B 0.3297(6) 0.3458(3) 0.53104(14) 0.0680(13) Uani d . 1 . . C
H36 0.402 0.3097 0.5222 0.102 Uiso calc R 1 . . H
H37 0.3738 0.3933 0.5281 0.102 Uiso calc R 1 . . H
H38 0.239 0.3424 0.5128 0.102 Uiso calc R 1 . . H
C4B -0.0517(4) 0.0453(2) 0.55306(11) 0.0464(9) Uani d . 1 . . C
C17B 0.2822(7) 0.3750(3) 0.69608(15) 0.0776(15) Uani d . 1 . . C
H39 0.3275 0.4226 0.6961 0.116 Uiso calc R 1 . . H
H40 0.3437 0.343 0.7141 0.116 Uiso calc R 1 . . H
H41 0.1812 0.3779 0.7076 0.116 Uiso calc R 1 . . H
C6B -0.1984(4) 0.0795(3) 0.53796(14) 0.0592(11) Uani d . 1 . . C
H42 -0.2419 0.1058 0.5618 0.089 Uiso calc R 1 . . H
H43 -0.2684 0.0424 0.5281 0.089 Uiso calc R 1 . . H
H44 -0.1794 0.1124 0.5142 0.089 Uiso calc R 1 . . H
C2B 0.1260(5) -0.0359(2) 0.57426(12) 0.0519(10) Uani d . 1 . . C
C14B 0.2730(5) 0.3465(2) 0.65033(14) 0.0514(10) Uani d . 1 . . C
C30 0.2095(6) -0.1028(2) 0.58799(16) 0.0695(13) Uani d . 1 . . C
H45 0.1461 -0.1445 0.5823 0.104 Uiso calc R 1 . . H
H46 0.2346 -0.1002 0.6188 0.104 Uiso calc R 1 . . H
H47 0.3017 -0.1068 0.5718 0.104 Uiso calc R 1 . . H
C3B -0.0193(5) -0.0287(2) 0.55899(12) 0.0529(10) Uani d . 1 . . C
H48 -0.0871 -0.0667 0.5533 0.063 Uiso calc R 1 . . H

loop_
_atom_site_aniso_label
_atom_site_aniso_U_11
_atom_site_aniso_U_22
_atom_site_aniso_U_33
_atom_site_aniso_U_12
_atom_site_aniso_U_13
_atom_site_aniso_U_23
Co1A 0.0355(3) 0.0412(3) 0.0337(3) -0.0010(2) 0.00162(19) -0.0031(2)
S1A 0.0739(8) 0.0711(8) 0.0487(6) 0.0286(6) 0.0152(5) -0.0032(6)
S3A 0.0445(5) 0.0528(6) 0.0452(5) 0.0001(5) 0.0000(4) 0.0055(5)
S2A 0.0571(7) 0.0717(8) 0.0622(7) -0.0010(6) 0.0239(5) -0.0099(6)
N2A 0.063(2) 0.0435(19) 0.0315(16) 0.0061(16) -0.0004(14) -0.0016(14)
N8A 0.0453(17) 0.0347(17) 0.0370(16) 0.0029(14) 0.0004(13) -0.0006(13)
N9A 0.0348(15) 0.0428(17) 0.0387(16) -0.0015(13) 0.0011(12) -0.0072(14)
N3A 0.0483(18) 0.0405(17) 0.0386(16) 0.0039(15) -0.0001(14) -0.0021(14)
N5A 0.0457(18) 0.0459(18) 0.0372(16) -0.0073(15) 0.0020(13) 0.0033(14)
N4A 0.0341(16) 0.0491(19) 0.0444(18) 0.0002(14) 0.0014(13) 0.0029(15)
N1A 0.0438(17) 0.052(2) 0.0405(17) 0.0017(15) 0.0057(14) -0.0055(15)
N6A 0.0425(17) 0.0439(18) 0.0386(16) -0.0011(14) -0.0019(13) -0.0030(14)
N7A 0.0553(19) 0.0332(16) 0.0404(17) -0.0218(15) 0.0178(14) -0.0132(14)
C1A 0.056(2) 0.055(3) 0.0291(18) 0.010(2) 0.0028(16) 0.0003(18)
C13A 0.0301(18) 0.057(3) 0.043(2) 0.0099(18) -0.0002(15) -0.0141(19)
C15A 0.049(2) 0.041(2) 0.055(2) -0.0025(18) 0.0018(18) -0.0047(19)
C2A 0.084(3) 0.049(3) 0.037(2) 0.004(2) -0.008(2) -0.0056(19)
C16A 0.0359(19) 0.052(2) 0.048(2) -0.0018(17) 0.0019(16) -0.0185(19)
C14A 0.053(2) 0.047(2) 0.050(2) 0.0013(19) 0.0018(18) 0.0008(19)
C7A 0.043(2) 0.044(2) 0.047(2) -0.0058(17) 0.0057(17) -0.0067(18)
C3A 0.080(3) 0.048(3) 0.047(2) -0.008(2) -0.013(2) 0.006(2)
C6A 0.053(3) 0.060(3) 0.102(4) -0.018(2) 0.006(3) -0.004(3)
C4A 0.058(3) 0.042(2) 0.052(2) -0.007(2) -0.0105(19) 0.0032(19)
C10A 0.059(2) 0.039(2) 0.049(2) -0.0018(19) -0.0166(19) -0.0017(18)
C9A 0.076(3) 0.051(3) 0.052(3) -0.007(2) -0.023(2) 0.006(2)
C5A 0.131(5) 0.051(3) 0.087(4) 0.004(3) 0.019(3) -0.024(3)
C18A 0.071(3) 0.051(2) 0.048(2) -0.014(2) -0.002(2) -0.010(2)
C8A 0.075(3) 0.055(3) 0.038(2) -0.016(2) -0.002(2) 0.0025(19)
C12A 0.057(3) 0.076(3) 0.074(3) 0.019(2) -0.020(2) -0.007(3)
C11A 0.104(4) 0.113(4) 0.042(3) -0.015(4) 0.007(3) 0.007(3)
C17A 0.116(4) 0.053(3) 0.070(3) -0.030(3) -0.011(3) 0.008(2)
Co1B 0.0324(2) 0.0459(3) 0.0265(2) -0.0043(2) -0.00137(18) 0.0020(2)
S3B 0.0487(6) 0.0651(7) 0.0343(5) 0.0083(5) -0.0005(4) -0.0062(5)
S1B 0.0595(7) 0.0619(7) 0.0591(7) 0.0125(5) -0.0054(5) 0.0101(5)
S2B 0.0525(6) 0.0976(10) 0.0618(7) 0.0232(6) -0.0053(5) 0.0196(7)
N3B 0.0394(16) 0.0450(18) 0.0309(15) -0.0050(14) 0.0017(12) 0.0035(13)
N9B 0.0425(17) 0.0465(19) 0.0309(15) -0.0038(14) -0.0035(12) 0.0009(13)
N8B 0.0455(17) 0.0469(19) 0.0356(16) 0.0078(15) -0.0055(13) -0.0071(14)
N5B 0.0401(16) 0.0477(18) 0.0289(15) -0.0023(14) -0.0035(12) 0.0048(13)
N1B 0.0394(16) 0.048(2) 0.0380(16) -0.0041(14) -0.0089(13) 0.0055(14)
N2B 0.0482(18) 0.0422(18) 0.0335(16) -0.0040(15) 0.0027(13) 0.0021(14)
N7B 0.0533(19) 0.0473(19) 0.0318(15) -0.0166(15) -0.0163(14) 0.0149(14)
N6B 0.0337(15) 0.0433(17) 0.0300(15) -0.0039(13) 0.0019(12) 0.0018(13)
N4B 0.0340(15) 0.058(2) 0.0322(16) 0.0018(14) 0.0020(12) -0.0003(14)
C13B 0.0362(19) 0.052(2) 0.0380(19) 0.0085(17) 0.0048(15) 0.0048(18)
C15B 0.055(2) 0.038(2) 0.071(3) -0.0005(19) -0.009(2) -0.008(2)
C10B 0.040(2) 0.049(2) 0.0372(19) -0.0071(17) 0.0079(16) -0.0016(17)
C16B 0.051(2) 0.049(2) 0.044(2) -0.0042(19) -0.0068(17) 0.0007(19)
C1B 0.041(2) 0.059(3) 0.0282(18) 0.0001(18) 0.0022(15) 0.0058(17)
C7B 0.0372(19) 0.053(2) 0.039(2) 0.0045(17) 0.0013(15) 0.0048(18)
C9B 0.058(3) 0.062(3) 0.0320(19) -0.015(2) 0.0090(17) 0.0004(18)
C11B 0.070(3) 0.090(4) 0.043(2) -0.010(3) -0.008(2) 0.026(2)
C12B 0.048(2) 0.080(3) 0.058(3) 0.008(2) 0.016(2) 0.004(2)
C8B 0.049(2) 0.054(2) 0.0338(19) -0.0151(19) -0.0037(16) 0.0055(17)
C18B 0.093(4) 0.057(3) 0.053(3) -0.033(3) -0.001(2) 0.009(2)
C4B 0.046(2) 0.063(3) 0.0302(18) -0.016(2) 0.0027(16) -0.0024(18)
C17B 0.109(4) 0.067(3) 0.056(3) -0.007(3) -0.008(3) -0.021(2)
C6B 0.044(2) 0.080(3) 0.053(2) -0.017(2) -0.0057(18) -0.005(2)
C2B 0.076(3) 0.046(2) 0.034(2) -0.005(2) 0.0115(19) -0.0011(18)
C14B 0.052(2) 0.050(2) 0.051(2) 0.005(2) -0.0077(19) -0.008(2)
C30 0.091(4) 0.047(3) 0.070(3) -0.001(3) 0.013(3) 0.001(2)
C3B 0.068(3) 0.053(3) 0.037(2) -0.024(2) 0.0060(19) -0.0071(19)

loop_
_atom_type_symbol
_atom_type_description
_atom_type_scat_dispersion_real
_atom_type_scat_dispersion_imag
_atom_type_scat_source
C C 0.0033 0.0016 'International Tables Vol C Tables 4.2.6.8 and 6.1.1.4'
H H 0 0 'International Tables Vol C Tables 4.2.6.8 and 6.1.1.4'
N N 0.0061 0.0033 'International Tables Vol C Tables 4.2.6.8 and 6.1.1.4'
S S 0.1246 0.1234 'International Tables Vol C Tables 4.2.6.8 and 6.1.1.4'
Co Co 0.3494 0.9721 'International Tables Vol C Tables 4.2.6.8 and 6.1.1.4'

loop_
_geom_angle_atom_site_label_1
_geom_angle_atom_site_label_2
_geom_angle_atom_site_label_3
_geom_angle
_geom_angle_publ_flag
N1A Co1A N4A 176.13(13) yes
N1A Co1A N3A 81.40(14) yes
N4A Co1A N3A 97.19(13) yes
N1A Co1A N9A 90.87(13) yes
N4A Co1A N9A 91.06(13) yes
N3A Co1A N9A 168.27(12) yes
N1A Co1A N7A 89.85(13) yes
N4A Co1A N7A 93.74(13) yes
N3A Co1A N7A 89.49(12) yes
N9A Co1A N7A 81.64(12) yes
N1A Co1A N6A 96.10(13) yes
N4A Co1A N6A 80.29(13) yes
N3A Co1A N6A 90.84(13) yes
N9A Co1A N6A 98.79(13) yes
N7A Co1A N6A 174.02(13) yes
N3A N2A C2A 109.5(3) ?
N3A N2A C1A 116.0(3) ?
C2A N2A C1A 134.4(3) ?
C14A N8A N9A 110.2(3) ?
C14A N8A C13A 134.6(3) ?
N9A N8A C13A 115.1(3) ?
C16A N9A N8A 107.2(3) ?
C16A N9A Co1A 140.4(3) ?
N8A N9A Co1A 112.3(2) ?
C4A N3A N2A 107.9(3) ?
C4A N3A Co1A 139.8(3) ?
N2A N3A Co1A 111.8(2) ?
N6A N5A C8A 109.8(3) ?
N6A N5A C7A 115.9(3) ?
C8A N5A C7A 134.3(3) ?
C7A N4A Co1A 120.6(3) ?
C7A N4A H1 110 ?
Co1A N4A H1 129 ?
C1A N1A Co1A 119.4(3) ?
C1A N1A H2 117.1 ?
Co1A N1A H2 123.5 ?
C10A N6A N5A 106.7(3) ?
C10A N6A Co1A 140.3(3) ?
N5A N6A Co1A 112.7(2) ?
C13A N7A Co1A 116.5(2) ?
C13A N7A H3 126.7 ?
Co1A N7A H3 113.1 ?
N1A C1A N2A 111.0(3) ?
N1A C1A S1A 125.8(3) ?
N2A C1A S1A 123.2(3) ?
N7A C13A N8A 112.9(3) ?
N7A C13A S3A 125.5(3) ?
N8A C13A S3A 121.5(3) ?
C14A C15A C16A 107.7(4) ?
C14A C15A H4 126.2 ?
C16A C15A H4 126.2 ?
C3A C2A N2A 105.4(4) ?
C3A C2A C5A 129.1(5) ?
N2A C2A C5A 125.5(5) ?
N9A C16A C15A 108.3(3) ?
N9A C16A C18A 123.5(4) ?
C15A C16A C18A 128.1(3) ?
N8A C14A C15A 106.6(3) ?
N8A C14A C17A 125.2(4) ?
C15A C14A C17A 128.2(4) ?
N4A C7A N5A 110.3(3) ?
N4A C7A S2A 128.5(3) ?
N5A C7A S2A 121.2(3) ?
C2A C3A C4A 109.3(4) ?
C2A C3A H5 125.3 ?
C4A C3A H5 125.3 ?
C4A C6A H6 109.5 ?
C4A C6A H7 109.5 ?
H6 C6A H7 109.5 ?
C4A C6A H8 109.5 ?
H6 C6A H8 109.5 ?
H7 C6A H8 109.5 ?
N3A C4A C3A 107.8(4) ?
N3A C4A C6A 124.0(4) ?
C3A C4A C6A 128.2(4) ?
N6A C10A C9A 108.7(4) ?
N6A C10A C12A 123.5(4) ?
C9A C10A C12A 127.7(4) ?
C8A C9A C10A 108.9(4) ?
C8A C9A H9 125.6 ?
C10A C9A H9 125.6 ?
C2A C5A H10 109.5 ?
C2A C5A H11 109.5 ?
H10 C5A H11 109.5 ?
C2A C5A H12 109.5 ?
H10 C5A H12 109.5 ?
H11 C5A H12 109.5 ?
C16A C18A H13 109.5 ?
C16A C18A H14 109.5 ?
H13 C18A H14 109.5 ?
C16A C18A H15 109.5 ?
H13 C18A H15 109.5 ?
H14 C18A H15 109.5 ?
C9A C8A N5A 105.9(4) ?
C9A C8A C11A 128.3(4) ?
N5A C8A C11A 125.8(4) ?
C10A C12A H16 109.5 ?
C10A C12A H17 109.5 ?
H16 C12A H17 109.5 ?
C10A C12A H18 109.5 ?
H16 C12A H18 109.5 ?
H17 C12A H18 109.5 ?
C8A C11A H19 109.5 ?
C8A C11A H20 109.5 ?
H19 C11A H20 109.5 ?
C8A C11A H21 109.5 ?
H19 C11A H21 109.5 ?
H20 C11A H21 109.5 ?
C14A C17A H22 109.5 ?
C14A C17A H23 109.5 ?
H22 C17A H23 109.5 ?
C14A C17A H24 109.5 ?
H22 C17A H24 109.5 ?
H23 C17A H24 109.5 ?
N1B Co1B N4B 177.37(12) yes
N1B Co1B N7B 89.00(13) yes
N4B Co1B N7B 93.45(13) yes
N1B Co1B N3B 81.53(13) yes
N4B Co1B N3B 97.52(13) yes
N7B Co1B N3B 89.73(12) yes
N1B Co1B N9B 91.12(13) yes
N4B Co1B N9B 90.18(13) yes
N7B Co1B N9B 81.55(12) yes
N3B Co1B N9B 168.72(12) yes
N1B Co1B N6B 97.05(12) yes
N4B Co1B N6B 80.52(12) yes
N7B Co1B N6B 173.80(13) yes
N3B Co1B N6B 92.45(12) yes
N9B Co1B N6B 96.96(12) yes
C4B N3B N2B 107.2(3) ?
C4B N3B Co1B 140.6(3) ?
N2B N3B Co1B 111.8(2) ?
C16B N9B N8B 106.9(3) ?
C16B N9B Co1B 141.6(3) ?
N8B N9B Co1B 111.4(2) ?
C14B N8B N9B 109.4(3) ?
C14B N8B C13B 135.1(3) ?
N9B N8B C13B 115.4(3) ?
C8B N5B N6B 110.4(3) ?
C8B N5B C7B 134.3(3) ?
N6B N5B C7B 115.3(3) ?
C1B N1B Co1B 119.5(3) ?
C1B N1B H25 118.1 ?
Co1B N1B H25 120.5 ?
C2B N2B N3B 109.7(3) ?
C2B N2B C1B 134.6(3) ?
N3B N2B C1B 115.6(3) ?
C13B N7B Co1B 118.3(3) ?
C13B N7B H26 119 ?
Co1B N7B H26 118.5 ?
C10B N6B N5B 106.4(3) ?
C10B N6B Co1B 140.9(3) ?
N5B N6B Co1B 112.5(2) ?
C7B N4B Co1B 120.5(2) ?
C7B N4B H27 115.7 ?
Co1B N4B H27 123.8 ?
N7B C13B N8B 111.9(3) ?
N7B C13B S3B 126.6(3) ?
N8B C13B S3B 121.4(3) ?
C14B C15B C16B 108.0(4) ?
C14B C15B H28 126 ?
C16B C15B H28 126 ?
N6B C10B C9B 108.7(3) ?
N6B C10B C12B 124.1(3) ?
C9B C10B C12B 127.2(3) ?
N9B C16B C15B 108.8(4) ?
N9B C16B C18B 124.3(3) ?
C15B C16B C18B 126.8(4) ?
N1B C1B N2B 110.6(3) ?
N1B C1B S1B 126.2(3) ?
N2B C1B S1B 123.2(3) ?
N4B C7B N5B 110.8(3) ?
N4B C7B S2B 127.8(3) ?
N5B C7B S2B 121.3(3) ?
C8B C9B C10B 108.6(3) ?
C8B C9B H29 125.7 ?
C10B C9B H29 125.7 ?
C8B C11B H30 109.5 ?
C8B C11B H31 109.5 ?
H30 C11B H31 109.5 ?
C8B C11B H32 109.5 ?
H30 C11B H32 109.5 ?
H31 C11B H32 109.5 ?
C10B C12B H33 109.5 ?
C10B C12B H34 109.5 ?
H33 C12B H34 109.5 ?
C10B C12B H35 109.5 ?
H33 C12B H35 109.5 ?
H34 C12B H35 109.5 ?
C9B C8B N5B 105.9(3) ?
C9B C8B C11B 128.4(4) ?
N5B C8B C11B 125.7(4) ?
C16B C18B H36 109.5 ?
C16B C18B H37 109.5 ?
H36 C18B H37 109.5 ?
C16B C18B H38 109.5 ?
H36 C18B H38 109.5 ?
H37 C18B H38 109.5 ?
N3B C4B C3B 108.1(4) ?
N3B C4B C6B 123.7(4) ?
C3B C4B C6B 128.3(4) ?
C14B C17B H39 109.5 ?
C14B C17B H40 109.5 ?
H39 C17B H40 109.5 ?
C14B C17B H41 109.5 ?
H39 C17B H41 109.5 ?
H40 C17B H41 109.5 ?
C4B C6B H42 109.5 ?
C4B C6B H43 109.5 ?
H42 C6B H43 109.5 ?
C4B C6B H44 109.5 ?
H42 C6B H44 109.5 ?
H43 C6B H44 109.5 ?
C3B C2B N2B 106.0(4) ?
C3B C2B C30 129.1(4) ?
N2B C2B C30 124.9(4) ?
N8B C14B C15B 106.8(3) ?
N8B C14B C17B 125.7(4) ?
C15B C14B C17B 127.5(4) ?
C2B C30 H45 109.5 ?
C2B C30 H46 109.5 ?
H45 C30 H46 109.5 ?
C2B C30 H47 109.5 ?
H45 C30 H47 109.5 ?
H46 C30 H47 109.5 ?
C2B C3B C4B 109.0(4) ?
C2B C3B H48 125.5 ?
C4B C3B H48 125.5 ?

loop_
_geom_bond_atom_site_label_1
_geom_bond_atom_site_label_2
_geom_bond_site_symmetry_2
_geom_bond_distance
_geom_bond_publ_flag
Co1A N1A . 1.894(3) yes
Co1A N4A . 1.904(3) yes
Co1A N3A . 1.917(3) yes
Co1A N9A . 1.923(3) yes
Co1A N7A . 1.938(3) yes
Co1A N6A . 1.951(3) yes
S1A C1A . 1.683(4) ?
S3A C13A . 1.671(4) ?
S2A C7A . 1.668(4) ?
N2A N3A . 1.378(4) ?
N2A C2A . 1.386(5) ?
N2A C1A . 1.420(5) ?
N8A C14A . 1.355(5) ?
N8A N9A . 1.375(4) ?
N8A C13A . 1.439(5) ?
N9A C16A . 1.328(4) ?
N3A C4A . 1.326(5) ?
N5A N6A . 1.378(4) ?
N5A C8A . 1.382(5) ?
N5A C7A . 1.432(5) ?
N4A C7A . 1.306(5) ?
N4A H1 . 0.85 ?
N1A C1A . 1.286(5) ?
N1A H2 . 0.96 ?
N6A C10A . 1.332(5) ?
N7A C13A . 1.281(5) ?
N7A H3 . 0.86 ?
C15A C14A . 1.362(5) ?
C15A C16A . 1.408(6) ?
C15A H4 . 0.93 ?
C2A C3A . 1.353(6) ?
C2A C5A . 1.472(6) ?
C16A C18A . 1.477(5) ?
C14A C17A . 1.496(6) ?
C3A C4A . 1.405(6) ?
C3A H5 . 0.93 ?
C6A C4A . 1.490(6) ?
C6A H6 . 0.96 ?
C6A H7 . 0.96 ?
C6A H8 . 0.96 ?
C10A C9A . 1.396(6) ?
C10A C12A . 1.486(6) ?
C9A C8A . 1.346(6) ?
C9A H9 . 0.93 ?
C5A H10 . 0.96 ?
C5A H11 . 0.96 ?
C5A H12 . 0.96 ?
C18A H13 . 0.96 ?
C18A H14 . 0.96 ?
C18A H15 . 0.96 ?
C8A C11A . 1.500(6) ?
C12A H16 . 0.96 ?
C12A H17 . 0.96 ?
C12A H18 . 0.96 ?
C11A H19 . 0.96 ?
C11A H20 . 0.96 ?
C11A H21 . 0.96 ?
C17A H22 . 0.96 ?
C17A H23 . 0.96 ?
C17A H24 . 0.96 ?
Co1B N1B . 1.889(3) yes
Co1B N4B . 1.906(3) yes
Co1B N7B . 1.919(3) yes
Co1B N3B . 1.924(3) yes
Co1B N9B . 1.932(3) yes
Co1B N6B . 1.944(3) yes
S3B C13B . 1.680(4) ?
S1B C1B . 1.675(4) ?
S2B C7B . 1.687(4) ?
N3B C4B . 1.332(5) ?
N3B N2B . 1.381(4) ?
N9B C16B . 1.324(5) ?
N9B N8B . 1.390(4) ?
N8B C14B . 1.358(5) ?
N8B C13B . 1.435(5) ?
N5B C8B . 1.369(4) ?
N5B N6B . 1.385(4) ?
N5B C7B . 1.436(4) ?
N1B C1B . 1.293(5) ?
N1B H25 . 0.9287 ?
N2B C2B . 1.375(5) ?
N2B C1B . 1.438(5) ?
N7B C13B . 1.271(5) ?
N7B H26 . 0.87 ?
N6B C10B . 1.328(4) ?
N4B C7B . 1.292(4) ?
N4B H27 . 0.94 ?
C15B C14B . 1.358(6) ?
C15B C16B . 1.396(5) ?
C15B H28 . 0.93 ?
C10B C9B . 1.404(5) ?
C10B C12B . 1.495(5) ?
C16B C18B . 1.499(6) ?
C9B C8B . 1.350(6) ?
C9B H29 . 0.93 ?
C11B C8B . 1.477(6) ?
C11B H30 . 0.96 ?
C11B H31 . 0.96 ?
C11B H32 . 0.96 ?
C12B H33 . 0.96 ?
C12B H34 . 0.96 ?
C12B H35 . 0.96 ?
C18B H36 . 0.96 ?
C18B H37 . 0.96 ?
C18B H38 . 0.96 ?
C4B C3B . 1.401(6) ?
C4B C6B . 1.492(6) ?
C17B C14B . 1.491(6) ?
C17B H39 . 0.96 ?
C17B H40 . 0.96 ?
C17B H41 . 0.96 ?
C6B H42 . 0.96 ?
C6B H43 . 0.96 ?
C6B H44 . 0.96 ?
C2B C3B . 1.349(6) ?
C2B C30 . 1.485(6) ?
C30 H45 . 0.96 ?
C30 H46 . 0.96 ?
C30 H47 . 0.96 ?
C3B H48 . 0.93 ?

loop_
_geom_hbond_atom_site_label_D
_geom_hbond_atom_site_label_H
_geom_hbond_atom_site_label_A
_geom_hbond_site_symmetry_A
_geom_hbond_distance_DH
_geom_hbond_distance_HA
_geom_hbond_distance_DA
_geom_hbond_angle_DHA
_geom_hbond_publ_flag
N4A H1 S3B . 0.85 2.57 3.414(3) 171 yes
N7A H3 S1B . 0.86 2.80 3.644(3) 168 yes
N1A H2 S3B 1_655 0.96 2.48 3.424(3) 169 yes
N1B H25 S3A . 0.93 2.50 3.410(3) 168 yes
N7B H26 S1A 1_455 0.87 2.83 3.695(3) 174 yes
N4B H27 S3A 1_455 0.94 2.47 3.394(3) 165 yes
C11B H30 S2A 4_554 0.96 2.82 3.706(5) 154 yes
